data_4076668
loop_
_publ_author_name
'Sekiguchi, Akira'
'Matsuo, Tsukasa'
'Tanaka, Masanobu'

_publ_section_title
;
 Aromaticity of the Cyclobutadiene Dianion:&#x00A0; Structural
 Characteristics and Magnetic Properties
;
_journal_issue 6
_journal_name_full Organometallics
_journal_page_first 1072
_journal_paper_doi 10.1021/om010902o
_journal_volume 21
_journal_year 2002
_chemical_formula_sum 'C30 H48 Li2 O4 Si2'
_chemical_formula_weight 542.75
_chemical_name_systematic
; 
 1,2-Diphenyl-3,4-bis(trimethylsilylcyclobutadiene 
 bis[1,2-dimethoxyethane(lithium)]  
;
_space_group_IT_number 2
_symmetry_cell_setting triclinic
_symmetry_space_group_name_Hall '-P 1'
_symmetry_space_group_name_H-M 'P -1'
_atom_sites_solution_hydrogens geom
_atom_sites_solution_primary direct
_atom_sites_solution_secondary difmap
_audit_creation_method SHELXL-97
_cell_angle_alpha 74.980(6)
_cell_angle_beta 70.856(6)
_cell_angle_gamma 63.375(5)
_cell_formula_units_Z 2
_cell_length_a 11.1150(12)
_cell_length_b 11.0320(13)
_cell_length_c 15.6610(11)
_cell_measurement_reflns_used 16195
_cell_measurement_temperature 120
_cell_measurement_theta_max 27.95
_cell_measurement_theta_min 2.35
_cell_volume 1607.4(3)
_computing_cell_refinement 'HKL scalepack'
_computing_data_collection 'MacScience Xpress'
_computing_data_reduction Denzo
_computing_molecular_graphics ORTEP
_computing_publication_material CIFTAB
_computing_structure_refinement 'SHELXL-97 (Sheldrick, 1997)'
_computing_structure_solution SIR92
_diffrn_ambient_temperature 120
_diffrn_measured_fraction_theta_full 0.919
_diffrn_measured_fraction_theta_max 0.919
_diffrn_measurement_device_type 'MacScience DIP2030 Image plate'
_diffrn_radiation_monochromator graphite
_diffrn_radiation_source 'rotating anode'
_diffrn_radiation_type MoK\a
_diffrn_radiation_wavelength 0.71070
_diffrn_reflns_av_R_equivalents 0.0710
_diffrn_reflns_av_sigmaI/netI 0.0923
_diffrn_reflns_limit_h_max 14
_diffrn_reflns_limit_h_min 0
_diffrn_reflns_limit_k_max 14
_diffrn_reflns_limit_k_min -12
_diffrn_reflns_limit_l_max 20
_diffrn_reflns_limit_l_min -18
_diffrn_reflns_number 16195
_diffrn_reflns_theta_full 27.95
_diffrn_reflns_theta_max 27.95
_diffrn_reflns_theta_min 2.35
_exptl_absorpt_coefficient_mu 0.141
_exptl_absorpt_correction_type none
_exptl_crystal_colour Yellow-orange
_exptl_crystal_density_diffrn 1.121
_exptl_crystal_density_meas ?
_exptl_crystal_description Plate
_exptl_crystal_F_000 588
_exptl_crystal_size_max 0.30
_exptl_crystal_size_mid 0.25
_exptl_crystal_size_min 0.10
_refine_diff_density_max 0.295
_refine_diff_density_min -0.398
_refine_diff_density_rms 0.073
_refine_ls_extinction_coef 0.037(3)
_refine_ls_extinction_expression Fc^*^=kFc[1+0.001xFc^2^\l^3^/sin(2\q)]^-1/4^
_refine_ls_extinction_method SHELXL
_refine_ls_goodness_of_fit_ref 1.047
_refine_ls_hydrogen_treatment mixed
_refine_ls_matrix_type full
_refine_ls_number_parameters 344
_refine_ls_number_reflns 7089
_refine_ls_number_restraints 0
_refine_ls_restrained_S_all 1.047
_refine_ls_R_factor_all 0.1214
_refine_ls_R_factor_gt 0.0671
_refine_ls_shift/su_max 0.007
_refine_ls_shift/su_mean 0.001
_refine_ls_structure_factor_coef Fsqd
_refine_ls_weighting_details 'calc w=1/[\s^2^(Fo^2^)+(0.0654P)^2^+1.4645P] where P=(Fo^2^+2Fc^2^)/3'
_refine_ls_weighting_scheme calc
_refine_ls_wR_factor_gt 0.1503
_refine_ls_wR_factor_ref 0.1824
_reflns_number_gt 4395
_reflns_number_total 7089
_reflns_threshold_expression >2sigma(I)
_cod_data_source_file om010902o.cif
_cod_data_source_block shelxl
_cod_depositor_comments
;
The following automatic conversions were performed:

'_symmetry_cell_setting' value 'Triclinic' changed to 'triclinic'
according to /home/saulius/struct/CIF-dictionaries/cif_core.dic
dictionary named 'cif_core.dic' version 2.4.1 from 2010-06-29.

Automatic conversion script
Id: cif_fix_values 1715 2011-07-08 13:25:40Z adriana 

The following automatic conversions were performed:

'_exptl_crystal_density_meas' value 'not measured' was changed to '?'
- the value is perceived as not measured.

Automatic conversion script
Id: cif_fix_values 3008 2015-01-20 13:52:24Z robertas 
;
_cod_original_sg_symbol_H-M 'P -1          '
_cod_database_code 4076668

loop_
_symmetry_equiv_pos_as_xyz
'x, y, z'
'-x, -y, -z'

loop_
_atom_site_label
_atom_site_type_symbol
_atom_site_fract_x
_atom_site_fract_y
_atom_site_fract_z
_atom_site_U_iso_or_equiv
_atom_site_adp_type
_atom_site_occupancy
_atom_site_symmetry_multiplicity
_atom_site_calc_flag
_atom_site_refinement_flags
C1 C 0.3177(3) -0.1779(3) 1.28166(19) 0.0203(6) Uani 1 1 d .
C2 C 0.2172(3) -0.0962(3) 1.22635(19) 0.0197(6) Uani 1 1 d .
C3 C 0.2050(3) -0.2204(3) 1.21616(19) 0.0221(6) Uani 1 1 d .
C4 C 0.3099(3) -0.3047(3) 1.27343(19) 0.0211(6) Uani 1 1 d .
C5 C 0.4030(3) -0.1490(3) 1.3209(2) 0.0231(6) Uani 1 1 d .
C6 C 0.4412(3) -0.2245(3) 1.4025(2) 0.0274(7) Uani 1 1 d .
H6 H 0.4088 -0.2927 1.4329 0.050 Uiso 1 1 d R
C7 C 0.5248(4) -0.2001(4) 1.4383(2) 0.0356(8) Uani 1 1 d .
H7 H 0.5507 -0.2534 1.4914 0.050 Uiso 1 1 d R
C8 C 0.5727(4) -0.0969(4) 1.3962(3) 0.0381(8) Uani 1 1 d .
H8 H 0.6337 -0.0805 1.4207 0.050 Uiso 1 1 d R
C9 C 0.5348(4) -0.0193(4) 1.3170(2) 0.0329(7) Uani 1 1 d .
H9 H 0.5721 0.0509 1.2884 0.050 Uiso 1 1 d R
C10 C 0.4521(3) -0.0452(3) 1.2800(2) 0.0277(7) Uani 1 1 d .
H10 H 0.4348 0.0078 1.2264 0.050 Uiso 1 1 d R
C11 C 0.1466(3) 0.0494(3) 1.19993(19) 0.0208(6) Uani 1 1 d .
C12 C 0.1442(3) 0.1499(3) 1.2417(2) 0.0251(6) Uani 1 1 d .
H12 H 0.2011 0.1223 1.2869 0.050 Uiso 1 1 d R
C13 C 0.0727(4) 0.2886(3) 1.2175(2) 0.0327(8) Uani 1 1 d .
H13 H 0.0886 0.3516 1.2463 0.050 Uiso 1 1 d R
C14 C -0.0012(4) 0.3347(3) 1.1508(2) 0.0348(8) Uani 1 1 d .
H14 H -0.0340 0.4277 1.1351 0.050 Uiso 1 1 d R
C15 C -0.0006(3) 0.2394(3) 1.1090(2) 0.0331(8) Uani 1 1 d .
H15 H -0.0391 0.2685 1.0649 0.050 Uiso 1 1 d R
C16 C 0.0731(3) 0.1006(3) 1.1311(2) 0.0277(7) Uani 1 1 d .
H16 H 0.0805 0.0391 1.0996 0.050 Uiso 1 1 d R
C17 C -0.0480(5) -0.1264(4) 1.1314(3) 0.0482(10) Uani 1 1 d .
H17A H -0.1032 -0.1618 1.1193 0.050 Uiso 1 1 d R
H17B H 0.0001 -0.0873 1.0750 0.050 Uiso 1 1 d R
H17C H -0.1010 -0.0573 1.1709 0.050 Uiso 1 1 d R
C18 C -0.0195(4) -0.3402(4) 1.2919(2) 0.0327(7) Uani 1 1 d .
H18A H -0.0823 -0.3639 1.2735 0.050 Uiso 1 1 d R
H18B H -0.0744 -0.2724 1.3327 0.050 Uiso 1 1 d R
H18C H 0.0376 -0.4202 1.3223 0.050 Uiso 1 1 d R
C19 C 0.1815(4) -0.4050(4) 1.1101(2) 0.0389(9) Uani 1 1 d .
H19A H 0.1106 -0.4271 1.0971 0.050 Uiso 1 1 d R
H19B H 0.2377 -0.4854 1.1392 0.050 Uiso 1 1 d R
H19C H 0.2293 -0.3718 1.0543 0.050 Uiso 1 1 d R
C20 C 0.3249(4) -0.6032(3) 1.3299(2) 0.0359(8) Uani 1 1 d .
H20A H 0.3792 -0.6972 1.3322 0.050 Uiso 1 1 d R
H20B H 0.2575 -0.5866 1.2918 0.050 Uiso 1 1 d R
H20C H 0.2625 -0.5843 1.3904 0.050 Uiso 1 1 d R
C21 C 0.5340(4) -0.5473(4) 1.1670(3) 0.0427(9) Uani 1 1 d .
H21A H 0.5807 -0.6434 1.1755 0.050 Uiso 1 1 d R
H21B H 0.5861 -0.4978 1.1392 0.050 Uiso 1 1 d R
H21C H 0.4679 -0.5302 1.1283 0.050 Uiso 1 1 d R
C22 C 0.5492(4) -0.5408(4) 1.3533(3) 0.0402(9) Uani 1 1 d .
H22A H 0.5961 -0.6372 1.3547 0.050 Uiso 1 1 d R
H22B H 0.4935 -0.5203 1.4142 0.050 Uiso 1 1 d R
H22C H 0.6028 -0.4914 1.3275 0.050 Uiso 1 1 d R
C23 C 0.3296(5) -0.1170(4) 0.9532(3) 0.0535(12) Uani 1 1 d .
H23A H 0.2468 -0.1278 0.9873 0.050 Uiso 1 1 d R
H23B H 0.3580 -0.1446 0.8941 0.050 Uiso 1 1 d R
H23C H 0.3191 -0.0227 0.9465 0.050 Uiso 1 1 d R
C24 C 0.5637(5) -0.1868(4) 0.9526(3) 0.0506(11) Uani 1 1 d .
H24A H 0.5542 -0.0922 0.9445 0.050 Uiso 1 1 d R
H24B H 0.5944 -0.2161 0.8929 0.050 Uiso 1 1 d R
C25 C 0.6664(4) -0.2741(4) 1.0074(3) 0.0483(11) Uani 1 1 d .
H25A H 0.6841 -0.3699 1.0083 0.050 Uiso 1 1 d R
H25B H 0.7499 -0.2591 0.9814 0.050 Uiso 1 1 d R
C26 C 0.7015(4) -0.3079(4) 1.1547(3) 0.0492(11) Uani 1 1 d .
H26A H 0.6568 -0.2811 1.2147 0.050 Uiso 1 1 d R
H26B H 0.7796 -0.2850 1.1288 0.050 Uiso 1 1 d R
H26C H 0.7263 -0.4048 1.1585 0.050 Uiso 1 1 d R
C27 C 0.1556(4) -0.3997(4) 1.5319(3) 0.0426(9) Uani 1 1 d .
H27A H 0.2500 -0.4203 1.5069 0.050 Uiso 1 1 d R
H27B H 0.1293 -0.4667 1.5193 0.050 Uiso 1 1 d R
H27C H 0.1316 -0.4011 1.5967 0.050 Uiso 1 1 d R
C28 C -0.0692(4) -0.2302(4) 1.5265(2) 0.0332(8) Uani 1 1 d .
H28A H -0.0898 -0.2529 1.5924 0.050 Uiso 1 1 d R
H28B H -0.0995 -0.2792 1.5009 0.050 Uiso 1 1 d R
C29 C -0.1392(4) -0.0791(4) 1.5003(2) 0.0335(8) Uani 1 1 d .
H29A H -0.2332 -0.0506 1.5165 0.050 Uiso 1 1 d R
H29B H -0.1102 -0.0295 1.5315 0.050 Uiso 1 1 d R
C30 C -0.1628(4) 0.0861(4) 1.3682(3) 0.0392(9) Uani 1 1 d .
H30A H -0.1184 0.0999 1.3034 0.050 Uiso 1 1 d R
H30B H -0.1412 0.1469 1.3961 0.050 Uiso 1 1 d R
H30C H -0.2507 0.1046 1.3816 0.050 Uiso 1 1 d R
Li1 Li 0.4049(6) -0.2211(6) 1.1368(3) 0.0272(11) Uani 1 1 d .
Li2 Li 0.1151(6) -0.1828(6) 1.3592(4) 0.0283(12) Uani 1 1 d .
O1 O 0.4355(3) -0.1995(3) 1.00061(16) 0.0393(6) Uani 1 1 d .
O2 O 0.6055(3) -0.2378(3) 1.09846(17) 0.0378(6) Uani 1 1 d .
O3 O 0.0768(2) -0.2671(2) 1.49155(15) 0.0317(5) Uani 1 1 d .
O4 O -0.0891(2) -0.0524(2) 1.40340(15) 0.0328(5) Uani 1 1 d .
Si1 Si 0.08696(10) -0.26930(9) 1.18804(6) 0.0260(2) Uani 1 1 d .
Si2 Si 0.42271(10) -0.48874(9) 1.28163(6) 0.0266(2) Uani 1 1 d .

loop_
_atom_site_aniso_label
_atom_site_aniso_U_11
_atom_site_aniso_U_22
_atom_site_aniso_U_33
_atom_site_aniso_U_23
_atom_site_aniso_U_13
_atom_site_aniso_U_12
C1 0.0209(14) 0.0172(14) 0.0223(14) -0.0025(10) -0.0064(12) -0.0064(11)
C2 0.0222(14) 0.0174(14) 0.0199(13) -0.0022(10) -0.0049(12) -0.0086(11)
C3 0.0265(15) 0.0194(15) 0.0186(13) 0.0001(10) -0.0081(12) -0.0072(12)
C4 0.0238(14) 0.0205(15) 0.0213(14) -0.0003(11) -0.0087(12) -0.0100(12)
C5 0.0265(15) 0.0189(14) 0.0252(15) -0.0040(11) -0.0059(13) -0.0098(12)
C6 0.0286(16) 0.0271(17) 0.0270(15) 0.0038(12) -0.0134(13) -0.0111(13)
C7 0.0389(19) 0.040(2) 0.0347(18) 0.0005(15) -0.0217(16) -0.0155(16)
C8 0.039(2) 0.043(2) 0.045(2) -0.0057(16) -0.0191(17) -0.0215(17)
C9 0.0374(18) 0.0320(18) 0.0382(18) -0.0026(14) -0.0118(15) -0.0208(15)
C10 0.0314(17) 0.0276(17) 0.0256(15) -0.0004(12) -0.0080(14) -0.0141(14)
C11 0.0199(13) 0.0163(14) 0.0219(14) -0.0011(10) -0.0032(12) -0.0055(11)
C12 0.0300(16) 0.0211(15) 0.0234(15) -0.0022(11) -0.0085(13) -0.0085(13)
C13 0.0357(18) 0.0200(16) 0.0373(18) -0.0074(13) -0.0012(15) -0.0101(14)
C14 0.0291(17) 0.0211(16) 0.042(2) 0.0022(14) -0.0068(15) -0.0045(14)
C15 0.0285(17) 0.0286(18) 0.0407(19) 0.0071(14) -0.0176(15) -0.0101(14)
C16 0.0278(16) 0.0259(17) 0.0308(16) 0.0014(12) -0.0117(13) -0.0114(13)
C17 0.059(3) 0.042(2) 0.066(3) 0.0122(19) -0.040(2) -0.033(2)
C18 0.0323(17) 0.0326(18) 0.0369(18) -0.0036(14) -0.0078(15) -0.0171(15)
C19 0.060(2) 0.034(2) 0.0335(18) -0.0038(14) -0.0141(18) -0.0269(18)
C20 0.043(2) 0.0217(17) 0.044(2) 0.0007(14) -0.0151(17) -0.0138(15)
C21 0.039(2) 0.031(2) 0.051(2) -0.0146(16) 0.0003(18) -0.0116(16)
C22 0.0351(19) 0.0235(18) 0.059(2) 0.0021(16) -0.0224(18) -0.0061(15)
C23 0.072(3) 0.043(2) 0.033(2) -0.0020(17) -0.017(2) -0.011(2)
C24 0.061(3) 0.041(2) 0.035(2) -0.0082(16) 0.015(2) -0.024(2)
C25 0.040(2) 0.051(3) 0.047(2) -0.0217(19) 0.0179(19) -0.0237(19)
C26 0.0271(18) 0.045(2) 0.074(3) -0.019(2) -0.0049(19) -0.0118(17)
C27 0.043(2) 0.036(2) 0.039(2) 0.0034(16) -0.0079(18) -0.0144(17)
C28 0.0347(18) 0.040(2) 0.0264(17) -0.0069(14) 0.0001(15) -0.0204(16)
C29 0.0314(17) 0.043(2) 0.0252(16) -0.0116(14) 0.0021(14) -0.0163(16)
C30 0.0340(19) 0.0302(19) 0.045(2) -0.0034(15) -0.0057(17) -0.0095(15)
Li1 0.024(3) 0.027(3) 0.022(3) -0.002(2) -0.002(2) -0.006(2)
Li2 0.032(3) 0.026(3) 0.025(3) -0.003(2) -0.006(2) -0.010(2)
O1 0.0430(15) 0.0353(14) 0.0270(12) -0.0019(10) -0.0006(11) -0.0115(12)
O2 0.0287(12) 0.0324(14) 0.0460(15) -0.0131(11) 0.0029(11) -0.0109(11)
O3 0.0306(12) 0.0321(13) 0.0286(12) -0.0002(9) -0.0043(10) -0.0134(10)
O4 0.0323(12) 0.0289(13) 0.0280(12) -0.0048(9) -0.0014(10) -0.0080(10)
Si1 0.0329(5) 0.0247(5) 0.0268(4) 0.0003(3) -0.0129(4) -0.0149(4)
Si2 0.0275(5) 0.0180(4) 0.0318(5) -0.0013(3) -0.0081(4) -0.0074(4)

loop_
_atom_type_symbol
_atom_type_description
_atom_type_scat_dispersion_real
_atom_type_scat_dispersion_imag
_atom_type_scat_source
C C 0.0033 0.0016 'International Tables Vol C Tables 4.2.6.8 and 6.1.1.4'
H H 0.0000 0.0000 'International Tables Vol C Tables 4.2.6.8 and 6.1.1.4'
Li Li -0.0003 0.0001 'International Tables Vol C Tables 4.2.6.8 and 6.1.1.4'
O O 0.0106 0.0060 'International Tables Vol C Tables 4.2.6.8 and 6.1.1.4'
Si Si 0.0817 0.0704 'International Tables Vol C Tables 4.2.6.8 and 6.1.1.4'

loop_
_geom_angle_atom_site_label_1
_geom_angle_atom_site_label_2
_geom_angle_atom_site_label_3
_geom_angle
C5 C1 C2 134.7(3)
C5 C1 C4 134.1(3)
C2 C1 C4 90.9(2)
C5 C1 Li2 122.7(2)
C2 C1 Li2 71.5(2)
C4 C1 Li2 69.3(2)
C5 C1 Li1 116.6(2)
C2 C1 Li1 68.2(2)
C4 C1 Li1 69.7(2)
Li2 C1 Li1 120.7(2)
C11 C2 C1 134.2(3)
C11 C2 C3 134.1(3)
C1 C2 C3 91.4(2)
C11 C2 Li1 121.4(2)
C1 C2 Li1 73.1(2)
C3 C2 Li1 69.4(2)
C11 C2 Li2 115.8(2)
C1 C2 Li2 69.9(2)
C3 C2 Li2 69.5(2)
Li1 C2 Li2 122.8(2)
C2 C3 C4 88.3(2)
C2 C3 Si1 140.3(2)
C4 C3 Si1 128.5(2)
C2 C3 Li1 70.4(2)
C4 C3 Li1 71.7(2)
Si1 C3 Li1 129.4(2)
C2 C3 Li2 71.1(2)
C4 C3 Li2 68.7(2)
Si1 C3 Li2 105.6(2)
Li1 C3 Li2 124.5(3)
C1 C4 C3 89.5(2)
C1 C4 Si2 136.3(2)
C3 C4 Si2 129.9(2)
C1 C4 Li2 71.1(2)
C3 C4 Li2 70.5(2)
Si2 C4 Li2 133.3(2)
C1 C4 Li1 71.5(2)
C3 C4 Li1 67.7(2)
Si2 C4 Li1 103.36(19)
Li2 C4 Li1 123.0(2)
C10 C5 C6 116.0(3)
C10 C5 C1 122.3(3)
C6 C5 C1 121.7(3)
C7 C6 C5 121.9(3)
C7 C6 H6 119.2
C5 C6 H6 119.0
C6 C7 C8 121.0(3)
C6 C7 H7 120.1
C8 C7 H7 118.9
C9 C8 C7 118.4(3)
C9 C8 H8 120.3
C7 C8 H8 121.3
C8 C9 C10 120.6(3)
C8 C9 H9 116.3
C10 C9 H9 123.0
C9 C10 C5 122.0(3)
C9 C10 H10 115.4
C5 C10 H10 122.6
C12 C11 C16 115.2(3)
C12 C11 C2 122.8(3)
C16 C11 C2 122.0(3)
C13 C12 C11 122.0(3)
C13 C12 H12 117.8
C11 C12 H12 120.0
C12 C13 C14 121.0(3)
C12 C13 H13 114.9
C14 C13 H13 123.7
C15 C14 C13 118.3(3)
C15 C14 H14 128.1
C13 C14 H14 113.0
C14 C15 C16 121.3(3)
C14 C15 H15 117.6
C16 C15 H15 120.8
C15 C16 C11 122.2(3)
C15 C16 H16 121.0
C11 C16 H16 116.7
Si1 C17 H17A 109.2
Si1 C17 H17B 108.0
H17A C17 H17B 110.9
Si1 C17 H17C 107.9
H17A C17 H17C 112.6
H17B C17 H17C 108.1
Si1 C18 H18A 109.9
Si1 C18 H18B 109.5
H18A C18 H18B 108.7
Si1 C18 H18C 111.3
H18A C18 H18C 107.7
H18B C18 H18C 109.7
Si1 C19 H19A 108.4
Si1 C19 H19B 110.2
H19A C19 H19B 106.4
Si1 C19 H19C 109.9
H19A C19 H19C 107.8
H19B C19 H19C 114.0
Si2 C20 H20A 115.8
Si2 C20 H20B 111.9
H20A C20 H20B 103.8
Si2 C20 H20C 112.9
H20A C20 H20C 108.8
H20B C20 H20C 102.5
Si2 C21 H21A 108.6
Si2 C21 H21B 109.8
H21A C21 H21B 117.6
Si2 C21 H21C 107.2
H21A C21 H21C 103.8
H21B C21 H21C 109.3
Si2 C22 H22A 104.7
Si2 C22 H22B 106.1
H22A C22 H22B 108.8
Si2 C22 H22C 107.4
H22A C22 H22C 116.3
H22B C22 H22C 112.7
O1 C23 H23A 108.8
O1 C23 H23B 109.2
H23A C23 H23B 110.7
O1 C23 H23C 107.1
H23A C23 H23C 111.5
H23B C23 H23C 109.4
O1 C24 C25 107.7(3)
O1 C24 H24A 111.4
C25 C24 H24A 108.9
O1 C24 H24B 109.7
C25 C24 H24B 110.6
H24A C24 H24B 108.6
O2 C25 C24 107.4(3)
O2 C25 H25A 109.9
C24 C25 H25A 108.1
O2 C25 H25B 110.6
C24 C25 H25B 109.9
H25A C25 H25B 110.8
O2 C26 H26A 109.0
O2 C26 H26B 109.1
H26A C26 H26B 110.3
O2 C26 H26C 107.3
H26A C26 H26C 109.0
H26B C26 H26C 112.0
O3 C27 H27A 109.4
O3 C27 H27B 108.1
H27A C27 H27B 110.5
O3 C27 H27C 109.1
H27A C27 H27C 111.6
H27B C27 H27C 108.1
O3 C28 C29 107.2(3)
O3 C28 H28A 109.3
C29 C28 H28A 110.4
O3 C28 H28B 110.1
C29 C28 H28B 110.5
H28A C28 H28B 109.4
O4 C29 C28 106.7(3)
O4 C29 H29A 111.2
C28 C29 H29A 111.3
O4 C29 H29B 108.7
C28 C29 H29B 108.9
H29A C29 H29B 109.9
O4 C30 H30A 107.9
O4 C30 H30B 106.6
H30A C30 H30B 103.0
O4 C30 H30C 110.2
H30A C30 H30C 116.1
H30B C30 H30C 112.5
O1 Li1 O2 81.0(2)
O1 Li1 C3 115.6(3)
O2 Li1 C3 163.3(3)
O1 Li1 C2 123.9(3)
O2 Li1 C2 133.2(3)
C3 Li1 C2 40.17(14)
O1 Li1 C4 147.8(3)
O2 Li1 C4 123.3(3)
C3 Li1 C4 40.65(14)
C2 Li1 C4 57.00(16)
O1 Li1 C1 161.5(3)
O2 Li1 C1 107.7(3)
C3 Li1 C1 57.32(16)
C2 Li1 C1 38.65(14)
C4 Li1 C1 38.76(13)
O1 Li1 Si2 128.7(2)
O2 Li1 Si2 102.1(2)
C3 Li1 Si2 66.24(15)
C2 Li1 Si2 91.16(18)
C4 Li1 Si2 34.18(11)
C1 Li1 Si2 66.58(15)
O3 Li2 O4 80.3(2)
O3 Li2 C4 114.7(3)
O4 Li2 C4 162.1(3)
O3 Li2 C1 123.4(3)
O4 Li2 C1 140.6(3)
C4 Li2 C1 39.56(14)
O3 Li2 C3 146.3(3)
O4 Li2 C3 121.4(3)
C4 Li2 C3 40.73(14)
C1 Li2 C3 57.43(17)
O3 Li2 C2 161.2(3)
O4 Li2 C2 111.5(3)
C4 Li2 C2 56.99(17)
C1 Li2 C2 38.67(14)
C3 Li2 C2 39.38(14)
C23 O1 C24 111.6(3)
C23 O1 Li1 124.0(3)
C24 O1 Li1 112.3(3)
C26 O2 C25 111.7(3)
C26 O2 Li1 124.3(3)
C25 O2 Li1 108.6(3)
C27 O3 C28 112.0(3)
C27 O3 Li2 127.9(3)
C28 O3 Li2 109.2(3)
C30 O4 C29 111.9(3)
C30 O4 Li2 129.7(2)
C29 O4 Li2 111.6(2)
C3 Si1 C19 112.37(16)
C3 Si1 C17 115.54(15)
C19 Si1 C17 105.82(19)
C3 Si1 C18 112.78(15)
C19 Si1 C18 106.06(16)
C17 Si1 C18 103.38(18)
C4 Si2 C22 113.46(15)
C4 Si2 C20 113.85(15)
C22 Si2 C20 106.45(17)
C4 Si2 C21 113.25(15)
C22 Si2 C21 104.97(18)
C20 Si2 C21 103.97(17)
C4 Si2 Li1 42.46(13)
C22 Si2 Li1 114.89(16)
C20 Si2 Li1 138.06(16)
C21 Si2 Li1 72.55(15)

loop_
_geom_bond_atom_site_label_1
_geom_bond_atom_site_label_2
_geom_bond_distance
C1 C5 1.460(4)
C1 C2 1.462(4)
C1 C4 1.479(4)
C1 Li2 2.197(6)
C1 Li1 2.240(6)
C2 C11 1.451(4)
C2 C3 1.488(4)
C2 Li1 2.174(6)
C2 Li2 2.218(6)
C3 C4 1.521(4)
C3 Si1 1.828(3)
C3 Li1 2.159(6)
C3 Li2 2.197(6)
C4 Si2 1.844(3)
C4 Li2 2.172(6)
C4 Li1 2.216(6)
C5 C10 1.404(4)
C5 C6 1.412(4)
C6 C7 1.377(5)
C6 H6 0.9312
C7 C8 1.392(5)
C7 H7 0.9338
C8 C9 1.386(5)
C8 H8 0.9779
C9 C10 1.391(5)
C9 H9 0.9790
C10 H10 0.9133
C11 C12 1.412(4)
C11 C16 1.413(4)
C12 C13 1.387(4)
C12 H12 1.0016
C13 C14 1.391(5)
C13 H13 1.0211
C14 C15 1.372(5)
C14 H14 0.9159
C15 C16 1.387(4)
C15 H15 0.8479
C16 H16 0.8985
C17 Si1 1.884(4)
C17 H17A 0.9456
C17 H17B 0.9755
C17 H17C 0.9559
C18 Si1 1.889(3)
C18 H18A 0.9865
C18 H18B 0.9607
C18 H18C 0.9417
C19 Si1 1.879(4)
C19 H19A 1.0125
C19 H19B 0.9302
C19 H19C 0.9403
C20 Si2 1.883(4)
C20 H20A 0.9354
C20 H20B 1.0317
C20 H20C 0.9818
C21 Si2 1.898(4)
C21 H21A 0.9434
C21 H21B 0.9044
C21 H21C 1.0253
C22 Si2 1.882(4)
C22 H22A 0.9496
C22 H22B 0.9711
C22 H22C 0.9133
C23 O1 1.424(5)
C23 H23A 0.9430
C23 H23B 0.9578
C23 H23C 0.9744
C24 O1 1.427(5)
C24 C25 1.482(6)
C24 H24A 0.9785
C24 H24B 0.9714
C25 O2 1.439(4)
C25 H25A 0.9816
C25 H25B 0.9536
C26 O2 1.428(5)
C26 H26A 0.9609
C26 H26B 0.9457
C26 H26C 0.9675
C27 O3 1.429(4)
C27 H27A 0.9321
C27 H27B 0.9888
C27 H27C 0.9588
C28 O3 1.429(4)
C28 C29 1.499(5)
C28 H28A 0.9709
C28 H28B 0.9646
C29 O4 1.436(4)
C29 H29A 0.9099
C29 H29B 1.0208
C30 O4 1.431(4)
C30 H30A 0.9774
C30 H30B 1.0313
C30 H30C 0.8656
Li1 O1 2.013(6)
Li1 O2 2.043(6)
Li1 Si2 3.194(5)
Li2 O3 2.030(6)
Li2 O4 2.064(6)
